data_7011069
loop_
_publ_author_name
'Zahida Shirin'
'Joel Thompson'
'Louise Liable-Sands'
'Glenn P. A. Yap'
'Arnold L. Rheingold'
'A. S. Borovik'

_publ_section_title
;
 C2-Symmetric ligands containing hydrogen bond donors: synthesis and
 properties of Cu(II) complexes of
 2,6-bis[N,N'-(2-carboxamidophenyl)carbamoyl]pyridine
;
_journal_issue 8
_journal_name_full 'J. Chem. Soc., Dalton Trans.'
_journal_page_first 1714
_journal_page_last 1720
_journal_paper_doi 10.1039/b107166c
_journal_year 2002
_chemical_formula_sum 'C41.25 H34.5 Cl0.5 Fe2 N5 O4'
_chemical_formula_weight 793.66
_chemical_name_systematic
; 
? 
;
_space_group_IT_number 2
_symmetry_cell_setting triclinic
_symmetry_space_group_name_Hall '-P 1'
_symmetry_space_group_name_H-M 'P -1'
_atom_sites_solution_hydrogens geom
_atom_sites_solution_primary direct
_atom_sites_solution_secondary difmap
_audit_creation_method SHELXL-97
_cell_angle_alpha 75.037(9)
_cell_angle_beta 87.880(8)
_cell_angle_gamma 79.788(13)
_cell_formula_units_Z 2
_cell_length_a 9.5498(15)
_cell_length_b 12.0114(14)
_cell_length_c 16.472(2)
_cell_measurement_reflns_used 44
_cell_measurement_temperature 298(2)
_cell_measurement_theta_max 12.52
_cell_measurement_theta_min 2.52
_cell_volume 1796.4(4)
_computing_cell_refinement 'Bruker XSCANS'
_computing_data_collection 'Bruker XSCANS'
_computing_data_reduction 'Bruker SHELXTL'
_computing_molecular_graphics 'Bruker SHELXTL'
_computing_publication_material 'Bruker SHELXTL'
_computing_structure_refinement 'SHELXL-97 (Sheldrick, 1997)'
_computing_structure_solution 'SHELXS-97 (Sheldrick, 1990)'
_diffrn_ambient_temperature 298(2)
_diffrn_measured_fraction_theta_full 0.982
_diffrn_measured_fraction_theta_max 0.982
_diffrn_measurement_device_type 'Bruker P4'
_diffrn_measurement_method '\w scans'
_diffrn_radiation_monochromator graphite
_diffrn_radiation_source 'fine-focus sealed tube'
_diffrn_radiation_type MoK\a
_diffrn_radiation_wavelength 0.71073
_diffrn_reflns_av_R_equivalents 0.0297
_diffrn_reflns_av_sigmaI/netI 0.0685
_diffrn_reflns_limit_h_max 10
_diffrn_reflns_limit_h_min -1
_diffrn_reflns_limit_k_max 12
_diffrn_reflns_limit_k_min -12
_diffrn_reflns_limit_l_max 17
_diffrn_reflns_limit_l_min -17
_diffrn_reflns_number 5591
_diffrn_reflns_theta_full 22.49
_diffrn_reflns_theta_max 22.49
_diffrn_reflns_theta_min 2.56
_diffrn_standards_interval_count 197
_diffrn_standards_number 3
_exptl_absorpt_coefficient_mu 0.895
_exptl_absorpt_correction_T_max 0.9158
_exptl_absorpt_correction_T_min 0.7159
_exptl_absorpt_correction_type none
_exptl_crystal_colour orange
_exptl_crystal_density_diffrn 1.467
_exptl_crystal_density_meas 0
_exptl_crystal_density_method 'not measured'
_exptl_crystal_description block
_exptl_crystal_F_000 819
_exptl_crystal_size_max 0.40
_exptl_crystal_size_mid 0.20
_exptl_crystal_size_min 0.10
_refine_diff_density_max 0.859
_refine_diff_density_min -0.431
_refine_diff_density_rms 0.093
_refine_ls_extinction_method none
_refine_ls_goodness_of_fit_ref 1.031
_refine_ls_hydrogen_treatment mixed
_refine_ls_matrix_type full
_refine_ls_number_parameters 422
_refine_ls_number_reflns 4607
_refine_ls_number_restraints 0
_refine_ls_restrained_S_all 1.031
_refine_ls_R_factor_all 0.0844
_refine_ls_R_factor_gt 0.0577
_refine_ls_shift/su_max 1.913
_refine_ls_shift/su_mean 0.038
_refine_ls_structure_factor_coef Fsqd
_refine_ls_weighting_details 'calc w=1/[\s^2^(Fo^2^)+(0.1000P)^2^+0.0000P] where P=(Fo^2^+2Fc^2^)/3'
_refine_ls_weighting_scheme calc
_refine_ls_wR_factor_gt 0.1535
_refine_ls_wR_factor_ref 0.1654
_reflns_number_gt 3144
_reflns_number_total 4607
_reflns_threshold_expression >2sigma(I)
_cod_data_source_file b107166c.txt
_cod_data_source_block boro38
_cod_depositor_comments
;
The following automatic conversions were performed:
'_symmetry_cell_setting' value 'Triclinic' changed to 'triclinic'
according to '/home/saulius/struct/CIF-dictionaries/cif_core.dic'
dictionary named 'cif_core.dic' version 2.4.1 from 2010-06-29.

Automatic conversion script
Id: cif_fix_enum 1527 2010-12-29 10:47:43Z saulius 
;
_cod_original_cell_volume 1796.3(4)
_cod_original_sg_symbol_H-M P-1
_cod_original_formula_sum 'C41.25 H34.50 Cl0.50 Fe2 N5 O4'
_cod_database_code 7011069

loop_
_symmetry_equiv_pos_as_xyz
'x, y, z'
'-x, -y, -z'

loop_
_atom_site_label
_atom_site_type_symbol
_atom_site_fract_x
_atom_site_fract_y
_atom_site_fract_z
_atom_site_U_iso_or_equiv
_atom_site_adp_type
_atom_site_occupancy
_atom_site_symmetry_multiplicity
_atom_site_calc_flag
_atom_site_refinement_flags
_atom_site_disorder_assembly
_atom_site_disorder_group
Fe1 Fe 0.05865(10) 0.44758(7) 0.28883(5) 0.0420(3) Uani 1 1 d . . .
Fe2 Fe -0.42176(9) 0.99365(7) 0.33038(5) 0.0397(3) Uani 1 1 d . . .
O1 O 0.3307(5) 0.6565(4) 0.2837(3) 0.0513(11) Uani 1 1 d . . .
O2 O 0.0466(6) 1.1770(4) 0.1546(3) 0.0760(16) Uani 1 1 d . . .
O3 O -0.3807(6) 0.9339(5) -0.0663(3) 0.0813(17) Uani 1 1 d . . .
O4 O -0.1887(4) 0.7896(3) 0.2236(2) 0.0400(10) Uani 1 1 d . . .
N1 N 0.1021(5) 0.7471(4) 0.2649(3) 0.0379(12) Uani 1 1 d . . .
H1A H 0.0243 0.7523 0.2384 0.046 Uiso 1 1 calc R . .
N2 N 0.0158(5) 0.9867(4) 0.1935(3) 0.0445(13) Uani 1 1 d . . .
H2A H -0.0083 0.9336 0.1732 0.053 Uiso 1 1 calc R . .
N3 N -0.1570(5) 1.0230(4) 0.0610(3) 0.0412(12) Uani 1 1 d . . .
H3A H -0.1308 0.9550 0.0946 0.049 Uiso 1 1 calc R . .
N4 N -0.2813(5) 0.8422(4) 0.0620(3) 0.0448(13) Uani 1 1 d . . .
H4A H -0.2346 0.8538 0.1019 0.054 Uiso 1 1 calc R . .
N5 N -0.4003(5) 0.7308(4) 0.2199(3) 0.0389(12) Uani 1 1 d . . .
H5A H -0.4832 0.7311 0.2421 0.047 Uiso 1 1 calc R . .
C1 C -0.1352(7) 0.4687(7) 0.3458(4) 0.093(3) Uani 1 1 d G . .
H1B H -0.2222 0.5202 0.3201 0.112 Uiso 1 1 calc R . .
C2 C -0.0916(10) 0.3499(8) 0.3443(4) 0.100(3) Uani 1 1 d G . .
H2B H -0.1430 0.3051 0.3173 0.119 Uiso 1 1 calc R . .
C3 C 0.0406(10) 0.3077(5) 0.3878(5) 0.102(4) Uani 1 1 d G . .
H3B H 0.0961 0.2287 0.3965 0.122 Uiso 1 1 calc R . .
C4 C 0.0787(7) 0.4005(10) 0.4162(3) 0.103(4) Uani 1 1 d G . .
H4B H 0.1647 0.3965 0.4482 0.124 Uiso 1 1 calc R . .
C5 C -0.0300(11) 0.4999(6) 0.3902(4) 0.097(3) Uani 1 1 d G . .
H5B H -0.0321 0.5767 0.4010 0.116 Uiso 1 1 calc R . .
C6 C 0.0473(4) 0.5715(3) 0.1782(3) 0.0427(15) Uani 1 1 d G . .
H6A H -0.0290 0.6393 0.1606 0.051 Uiso 1 1 calc R . .
C7 C 0.0525(4) 0.4600(3) 0.1626(3) 0.0487(16) Uani 1 1 d G . .
H7A H -0.0204 0.4369 0.1331 0.058 Uiso 1 1 calc R . .
C8 C 0.1804(5) 0.3872(3) 0.1987(3) 0.0529(18) Uani 1 1 d G . .
H8A H 0.2111 0.3049 0.1986 0.063 Uiso 1 1 calc R . .
C9 C 0.2542(4) 0.4537(3) 0.2366(3) 0.0466(16) Uani 1 1 d G . .
H9A H 0.3456 0.4257 0.2666 0.056 Uiso 1 1 calc R . .
C10 C 0.1720(4) 0.5676(3) 0.2240(3) 0.0374(14) Uani 1 1 d G . .
C11 C 0.2113(7) 0.6604(5) 0.2597(4) 0.0367(14) Uani 1 1 d . . .
C12 C 0.1091(4) 0.8296(3) 0.3115(2) 0.0346(13) Uani 1 1 d G . .
C13 C 0.1480(4) 0.7891(2) 0.3959(2) 0.0464(16) Uani 1 1 d G . .
H13A H 0.1728 0.7092 0.4200 0.056 Uiso 1 1 calc R . .
C14 C 0.1499(4) 0.8680(3) 0.44431(17) 0.0523(17) Uani 1 1 d G . .
H14A H 0.1760 0.8409 0.5008 0.063 Uiso 1 1 calc R . .
C15 C 0.1129(5) 0.9875(3) 0.4083(2) 0.0531(17) Uani 1 1 d G . .
H15A H 0.1141 1.0403 0.4407 0.064 Uiso 1 1 calc R . .
C16 C 0.0739(4) 1.0280(2) 0.3239(2) 0.0495(16) Uani 1 1 d G . .
H16A H 0.0492 1.1080 0.2998 0.059 Uiso 1 1 calc R . .
C17 C 0.0720(4) 0.9491(3) 0.27553(17) 0.0358(14) Uani 1 1 d G . .
C18 C -0.0051(7) 1.0963(5) 0.1425(4) 0.0473(16) Uani 1 1 d . . .
C19 C -0.1039(7) 1.1153(5) 0.0691(4) 0.0454(15) Uani 1 1 d . . .
C20 C -0.1463(8) 1.2250(6) 0.0171(4) 0.061(2) Uani 1 1 d . . .
H20A H -0.1070 1.2877 0.0237 0.073 Uiso 1 1 calc R . .
C21 C -0.2453(9) 1.2422(6) -0.0440(4) 0.066(2) Uani 1 1 d . . .
H21A H -0.2768 1.3164 -0.0787 0.079 Uiso 1 1 calc R . .
C22 C -0.2978(8) 1.1456(7) -0.0532(4) 0.061(2) Uani 1 1 d . . .
H22A H -0.3642 1.1536 -0.0951 0.073 Uiso 1 1 calc R . .
C23 C -0.2505(7) 1.0380(5) 0.0005(3) 0.0427(15) Uani 1 1 d . . .
C24 C -0.3109(7) 0.9326(6) -0.0056(4) 0.0506(17) Uani 1 1 d . . .
C25 C -0.3180(5) 0.7295(3) 0.0756(2) 0.0468(16) Uani 1 1 d G . .
C26 C -0.2985(5) 0.6725(4) 0.0115(2) 0.066(2) Uani 1 1 d G . .
H26A H -0.2623 0.7085 -0.0399 0.080 Uiso 1 1 calc R . .
C27 C -0.3332(6) 0.5618(4) 0.0241(3) 0.076(2) Uani 1 1 d G . .
H27A H -0.3202 0.5237 -0.0188 0.091 Uiso 1 1 calc R . .
C28 C -0.3874(5) 0.5080(3) 0.1009(3) 0.072(2) Uani 1 1 d G . .
H28A H -0.4106 0.4338 0.1094 0.087 Uiso 1 1 calc R . .
C29 C -0.4068(5) 0.5649(3) 0.1650(2) 0.0545(17) Uani 1 1 d G . .
H29A H -0.4431 0.5289 0.2164 0.065 Uiso 1 1 calc R . .
C30 C -0.3721(5) 0.6757(3) 0.1524(2) 0.0413(15) Uani 1 1 d G . .
C31 C -0.3093(6) 0.7823(5) 0.2520(3) 0.0317(13) Uani 1 1 d . . .
C32 C -0.3564(4) 0.8238(4) 0.3277(2) 0.0369(14) Uani 1 1 d G . .
C33 C -0.4950(3) 0.8383(4) 0.3622(2) 0.0446(15) Uani 1 1 d G . .
H33A H -0.5809 0.8224 0.3397 0.054 Uiso 1 1 calc R . .
C34 C -0.4873(4) 0.8803(4) 0.4346(2) 0.0498(17) Uani 1 1 d G . .
H34A H -0.5671 0.8989 0.4708 0.060 Uiso 1 1 calc R . .
C35 C -0.3441(4) 0.8917(4) 0.4450(2) 0.0515(17) Uani 1 1 d G . .
H35A H -0.3076 0.9196 0.4896 0.062 Uiso 1 1 calc R . .
C36 C -0.2632(3) 0.8568(4) 0.3789(2) 0.0443(15) Uani 1 1 d G . .
H36A H -0.1609 0.8558 0.3702 0.053 Uiso 1 1 calc R . .
C37 C -0.4242(5) 1.0978(4) 0.2099(2) 0.0592(19) Uani 1 1 d G . .
H37A H -0.3971 1.0709 0.1593 0.071 Uiso 1 1 calc R . .
C38 C -0.5624(4) 1.1089(4) 0.2451(3) 0.0616(19) Uani 1 1 d G . .
H38A H -0.6475 1.0916 0.2228 0.074 Uiso 1 1 calc R . .
C39 C -0.5556(5) 1.1496(4) 0.3182(3) 0.065(2) Uani 1 1 d G . .
H39A H -0.6353 1.1655 0.3552 0.078 Uiso 1 1 calc R . .
C40 C -0.4132(6) 1.1637(4) 0.3283(3) 0.065(2) Uani 1 1 d G . .
H40A H -0.3773 1.1905 0.3735 0.078 Uiso 1 1 calc R . .
C41 C -0.3320(4) 1.1316(5) 0.2613(3) 0.063(2) Uani 1 1 d G . .
H41A H -0.2300 1.1320 0.2524 0.076 Uiso 1 1 calc R . .
Cl Cl 0.5252(8) 0.4133(5) 0.4447(4) 0.127(2) Uani 0.50 1 d P . .
C90 C 0.448(4) 0.437(3) 0.468(2) 0.055(11) Uiso 0.25 1 d P . .

loop_
_atom_site_aniso_label
_atom_site_aniso_U_11
_atom_site_aniso_U_22
_atom_site_aniso_U_33
_atom_site_aniso_U_23
_atom_site_aniso_U_13
_atom_site_aniso_U_12
Fe1 0.0549(6) 0.0294(5) 0.0455(5) -0.0138(4) 0.0072(4) -0.0125(4)
Fe2 0.0391(5) 0.0457(5) 0.0407(5) -0.0238(4) 0.0021(4) -0.0055(4)
O1 0.034(3) 0.049(3) 0.078(3) -0.027(2) 0.000(2) -0.009(2)
O2 0.106(4) 0.045(3) 0.082(4) -0.004(2) -0.023(3) -0.042(3)
O3 0.114(5) 0.088(4) 0.048(3) -0.016(3) -0.027(3) -0.029(3)
O4 0.035(2) 0.047(2) 0.045(2) -0.0241(19) 0.003(2) -0.008(2)
N1 0.030(3) 0.033(3) 0.056(3) -0.019(2) -0.013(2) -0.005(2)
N2 0.056(3) 0.028(3) 0.054(3) -0.017(2) -0.007(3) -0.008(2)
N3 0.049(3) 0.039(3) 0.032(3) -0.005(2) 0.001(2) -0.005(2)
N4 0.054(3) 0.051(3) 0.037(3) -0.017(3) -0.005(3) -0.019(3)
N5 0.034(3) 0.044(3) 0.046(3) -0.026(2) 0.005(2) -0.008(2)
C1 0.064(6) 0.104(8) 0.085(6) 0.007(5) 0.029(5) 0.008(5)
C2 0.123(9) 0.103(8) 0.094(7) -0.030(6) 0.043(7) -0.080(7)
C3 0.150(11) 0.056(5) 0.075(6) 0.009(5) 0.040(7) -0.002(6)
C4 0.091(7) 0.182(11) 0.036(4) -0.010(6) 0.011(5) -0.052(8)
C5 0.170(11) 0.071(6) 0.069(6) -0.039(5) 0.062(7) -0.056(7)
C6 0.050(4) 0.040(3) 0.042(3) -0.014(3) -0.001(3) -0.013(3)
C7 0.061(4) 0.046(4) 0.048(4) -0.023(3) 0.001(3) -0.015(3)
C8 0.070(5) 0.038(4) 0.057(4) -0.022(3) 0.015(4) -0.012(4)
C9 0.045(4) 0.038(4) 0.057(4) -0.016(3) 0.001(3) -0.002(3)
C10 0.042(4) 0.034(3) 0.039(3) -0.014(3) 0.003(3) -0.006(3)
C11 0.037(4) 0.030(3) 0.045(3) -0.009(3) 0.002(3) -0.012(3)
C12 0.028(3) 0.037(3) 0.046(4) -0.020(3) 0.002(3) -0.012(3)
C13 0.043(4) 0.041(4) 0.056(4) -0.010(3) 0.004(3) -0.014(3)
C14 0.056(4) 0.068(5) 0.041(4) -0.023(3) 0.004(3) -0.019(4)
C15 0.060(4) 0.053(4) 0.058(4) -0.031(3) -0.002(4) -0.012(3)
C16 0.055(4) 0.042(4) 0.056(4) -0.021(3) -0.011(3) -0.007(3)
C17 0.038(3) 0.033(3) 0.041(3) -0.014(3) -0.005(3) -0.010(3)
C18 0.053(4) 0.040(4) 0.053(4) -0.014(3) 0.004(3) -0.017(3)
C19 0.050(4) 0.038(4) 0.046(4) -0.009(3) 0.014(3) -0.011(3)
C20 0.082(6) 0.041(4) 0.057(4) 0.000(3) 0.005(4) -0.021(4)
C21 0.082(6) 0.052(5) 0.049(4) 0.011(3) 0.002(4) -0.008(4)
C22 0.068(5) 0.074(5) 0.035(4) -0.005(4) -0.002(3) -0.007(4)
C23 0.047(4) 0.054(4) 0.023(3) -0.008(3) 0.004(3) -0.003(3)
C24 0.048(4) 0.071(5) 0.035(4) -0.021(3) -0.002(3) -0.005(4)
C25 0.048(4) 0.055(4) 0.048(4) -0.027(3) -0.004(3) -0.014(3)
C26 0.082(6) 0.081(5) 0.058(4) -0.047(4) 0.014(4) -0.029(4)
C27 0.095(6) 0.085(6) 0.072(5) -0.055(5) 0.015(5) -0.031(5)
C28 0.071(5) 0.059(5) 0.109(7) -0.057(5) -0.002(5) -0.019(4)
C29 0.056(4) 0.054(4) 0.066(4) -0.030(4) 0.003(4) -0.021(4)
C30 0.041(4) 0.042(4) 0.052(4) -0.028(3) -0.003(3) -0.012(3)
C31 0.032(3) 0.031(3) 0.034(3) -0.011(2) -0.001(3) -0.005(3)
C32 0.033(3) 0.042(3) 0.041(3) -0.018(3) -0.004(3) -0.009(3)
C33 0.044(4) 0.051(4) 0.047(4) -0.022(3) 0.009(3) -0.018(3)
C34 0.048(4) 0.067(4) 0.039(4) -0.022(3) 0.011(3) -0.012(3)
C35 0.060(5) 0.065(4) 0.036(3) -0.029(3) -0.003(3) -0.006(4)
C36 0.037(4) 0.052(4) 0.048(4) -0.024(3) -0.001(3) -0.005(3)
C37 0.077(5) 0.056(4) 0.045(4) -0.017(3) 0.002(4) -0.006(4)
C38 0.059(5) 0.061(4) 0.062(5) -0.020(4) -0.009(4) 0.004(4)
C39 0.078(6) 0.053(4) 0.061(4) -0.026(4) 0.017(4) 0.006(4)
C40 0.091(6) 0.050(4) 0.066(5) -0.031(4) 0.006(4) -0.016(4)
C41 0.060(5) 0.065(5) 0.067(5) -0.014(4) 0.010(4) -0.022(4)
Cl 0.157(6) 0.096(4) 0.108(4) -0.014(3) 0.006(4) 0.009(4)

loop_
_atom_type_symbol
_atom_type_description
_atom_type_scat_dispersion_real
_atom_type_scat_dispersion_imag
_atom_type_scat_source
C C 0.0033 0.0016 'International Tables Vol C Tables 4.2.6.8 and 6.1.1.4'
H H 0.0000 0.0000 'International Tables Vol C Tables 4.2.6.8 and 6.1.1.4'
N N 0.0061 0.0033 'International Tables Vol C Tables 4.2.6.8 and 6.1.1.4'
O O 0.0106 0.0060 'International Tables Vol C Tables 4.2.6.8 and 6.1.1.4'
Fe Fe 0.3463 0.8444 'International Tables Vol C Tables 4.2.6.8 and 6.1.1.4'
Cl Cl 0.1484 0.1585 'International Tables Vol C Tables 4.2.6.8 and 6.1.1.4'

loop_
_geom_angle_atom_site_label_1
_geom_angle_atom_site_label_2
_geom_angle_atom_site_label_3
_geom_angle
_geom_angle_site_symmetry_1
_geom_angle_site_symmetry_3
_geom_angle_publ_flag
C10 Fe1 C6 41.14(7) . . ?
C10 Fe1 C5 109.05(19) . . ?
C6 Fe1 C5 116.7(2) . . ?
C10 Fe1 C4 117.5(3) . . ?
C6 Fe1 C4 150.1(3) . . ?
C5 Fe1 C4 40.84(9) . . ?
C10 Fe1 C9 41.06(7) . . ?
C6 Fe1 C9 68.97(9) . . ?
C5 Fe1 C9 131.4(3) . . ?
C4 Fe1 C9 109.3(2) . . ?
C10 Fe1 C7 68.85(9) . . ?
C6 Fe1 C7 40.80(7) . . ?
C5 Fe1 C7 148.8(3) . . ?
C4 Fe1 C7 168.5(3) . . ?
C9 Fe1 C7 68.54(10) . . ?
C10 Fe1 C1 130.4(3) . . ?
C6 Fe1 C1 107.7(2) . . ?
C5 Fe1 C1 40.67(10) . . ?
C4 Fe1 C1 68.50(11) . . ?
C9 Fe1 C1 169.9(3) . . ?
C7 Fe1 C1 115.6(3) . . ?
C10 Fe1 C3 150.2(3) . . ?
C6 Fe1 C3 167.6(3) . . ?
C5 Fe1 C3 68.54(11) . . ?
C4 Fe1 C3 40.77(10) . . ?
C9 Fe1 C3 117.0(2) . . ?
C7 Fe1 C3 129.2(3) . . ?
C1 Fe1 C3 68.31(12) . . ?
C10 Fe1 C8 68.77(10) . . ?
C6 Fe1 C8 68.58(10) . . ?
C5 Fe1 C8 170.0(3) . . ?
C4 Fe1 C8 130.7(3) . . ?
C9 Fe1 C8 40.68(8) . . ?
C7 Fe1 C8 40.53(7) . . ?
C1 Fe1 C8 148.1(3) . . ?
C3 Fe1 C8 108.2(2) . . ?
C10 Fe1 C2 168.5(3) . . ?
C6 Fe1 C2 129.0(3) . . ?
C5 Fe1 C2 68.35(12) . . ?
C4 Fe1 C2 68.42(11) . . ?
C9 Fe1 C2 148.9(3) . . ?
C7 Fe1 C2 107.2(2) . . ?
C1 Fe1 C2 40.50(10) . . ?
C3 Fe1 C2 40.56(10) . . ?
C8 Fe1 C2 115.8(2) . . ?
C39 Fe2 C33 121.64(18) . . ?
C39 Fe2 C38 40.72(8) . . ?
C33 Fe2 C38 107.17(17) . . ?
C39 Fe2 C32 158.33(19) . . ?
C33 Fe2 C32 40.73(7) . . ?
C38 Fe2 C32 123.04(16) . . ?
C39 Fe2 C34 106.22(16) . . ?
C33 Fe2 C34 40.57(8) . . ?
C38 Fe2 C34 122.17(18) . . ?
C32 Fe2 C34 68.38(10) . . ?
C39 Fe2 C36 158.69(18) . . ?
C33 Fe2 C36 68.47(9) . . ?
C38 Fe2 C36 159.64(17) . . ?
C32 Fe2 C36 40.77(7) . . ?
C34 Fe2 C36 68.31(10) . . ?
C39 Fe2 C40 40.64(8) . . ?
C33 Fe2 C40 157.56(18) . . ?
C38 Fe2 C40 68.34(10) . . ?
C32 Fe2 C40 160.08(19) . . ?
C34 Fe2 C40 121.78(17) . . ?
C36 Fe2 C40 123.37(18) . . ?
C39 Fe2 C35 121.97(17) . . ?
C33 Fe2 C35 68.28(10) . . ?
C38 Fe2 C35 158.09(18) . . ?
C32 Fe2 C35 68.42(10) . . ?
C34 Fe2 C35 40.51(8) . . ?
C36 Fe2 C35 40.63(8) . . ?
C40 Fe2 C35 107.22(16) . . ?
C39 Fe2 C37 68.31(10) . . ?
C33 Fe2 C37 123.69(17) . . ?
C38 Fe2 C37 40.58(8) . . ?
C32 Fe2 C37 108.79(15) . . ?
C34 Fe2 C37 159.00(19) . . ?
C36 Fe2 C37 124.07(17) . . ?
C40 Fe2 C37 68.13(11) . . ?
C35 Fe2 C37 159.62(19) . . ?
C39 Fe2 C41 68.22(10) . . ?
C33 Fe2 C41 160.26(17) . . ?
C38 Fe2 C41 68.18(10) . . ?
C32 Fe2 C41 124.45(17) . . ?
C34 Fe2 C41 158.30(18) . . ?
C36 Fe2 C41 108.81(17) . . ?
C40 Fe2 C41 40.46(8) . . ?
C35 Fe2 C41 123.26(18) . . ?
C37 Fe2 C41 40.42(8) . . ?
C11 N1 C12 123.6(4) . . ?
C18 N2 C17 127.8(5) . . ?
C23 N3 C19 118.8(5) . . ?
C24 N4 C25 127.5(5) . . ?
C31 N5 C30 126.2(4) . . ?
C2 C1 C5 108.0 . . ?
C2 C1 Fe1 69.9(2) . . ?
C5 C1 Fe1 69.2(2) . . ?
C3 C2 C1 108.0 . . ?
C3 C2 Fe1 69.4(2) . . ?
C1 C2 Fe1 69.6(2) . . ?
C4 C3 C2 108.0 . . ?
C4 C3 Fe1 69.2(2) . . ?
C2 C3 Fe1 70.1(2) . . ?
C5 C4 C3 108.0 . . ?
C5 C4 Fe1 69.7(2) . . ?
C3 C4 Fe1 70.0(2) . . ?
C4 C5 C1 108.0 . . ?
C4 C5 Fe1 69.5(2) . . ?
C1 C5 Fe1 70.1(2) . . ?
C7 C6 C10 108.0 . . ?
C7 C6 Fe1 70.44(15) . . ?
C10 C6 Fe1 69.07(16) . . ?
C8 C7 C6 108.0 . . ?
C8 C7 Fe1 69.89(16) . . ?
C6 C7 Fe1 68.76(15) . . ?
C9 C8 C7 108.0 . . ?
C9 C8 Fe1 68.92(15) . . ?
C7 C8 Fe1 69.58(16) . . ?
C8 C9 C10 108.0 . . ?
C8 C9 Fe1 70.40(15) . . ?
C10 C9 Fe1 68.85(15) . . ?
C9 C10 C6 108.0 . . ?
C9 C10 C11 123.5(3) . . ?
C6 C10 C11 128.3(3) . . ?
C9 C10 Fe1 70.09(16) . . ?
C6 C10 Fe1 69.80(16) . . ?
C11 C10 Fe1 122.4(3) . . ?
O1 C11 N1 122.9(5) . . ?
O1 C11 C10 122.4(5) . . ?
N1 C11 C10 114.7(5) . . ?
C13 C12 C17 120.0 . . ?
C13 C12 N1 118.7(3) . . ?
C17 C12 N1 121.2(3) . . ?
C12 C13 C14 120.0 . . ?
C15 C14 C13 120.0 . . ?
C14 C15 C16 120.0 . . ?
C17 C16 C15 120.0 . . ?
C16 C17 C12 120.0 . . ?
C16 C17 N2 120.9(3) . . ?
C12 C17 N2 118.6(3) . . ?
O2 C18 N2 124.4(6) . . ?
O2 C18 C19 120.9(6) . . ?
N2 C18 C19 114.7(5) . . ?
N3 C19 C20 121.5(6) . . ?
N3 C19 C18 117.1(5) . . ?
C20 C19 C18 121.1(6) . . ?
C19 C20 C21 120.2(7) . . ?
C20 C21 C22 117.9(6) . . ?
C23 C22 C21 119.2(7) . . ?
N3 C23 C22 122.4(6) . . ?
N3 C23 C24 117.3(5) . . ?
C22 C23 C24 120.2(6) . . ?
O3 C24 N4 125.4(6) . . ?
O3 C24 C23 121.6(6) . . ?
N4 C24 C23 112.9(5) . . ?
C26 C25 C30 120.0 . . ?
C26 C25 N4 119.4(3) . . ?
C30 C25 N4 120.6(3) . . ?
C27 C26 C25 120.0 . . ?
C26 C27 C28 120.0 . . ?
C27 C28 C29 120.0 . . ?
C30 C29 C28 120.0 . . ?
C29 C30 C25 120.0 . . ?
C29 C30 N5 116.9(3) . . ?
C25 C30 N5 123.1(3) . . ?
O4 C31 N5 122.4(5) . . ?
O4 C31 C32 120.6(5) . . ?
N5 C31 C32 116.9(5) . . ?
C33 C32 C36 108.0 . . ?
C33 C32 C31 128.7(3) . . ?
C36 C32 C31 123.3(3) . . ?
C33 C32 Fe2 69.91(16) . . ?
C36 C32 Fe2 69.76(16) . . ?
C31 C32 Fe2 125.8(3) . . ?
C34 C33 C32 108.0 . . ?
C34 C33 Fe2 70.03(15) . . ?
C32 C33 Fe2 69.36(16) . . ?
C33 C34 C35 108.0 . . ?
C33 C34 Fe2 69.41(15) . . ?
C35 C34 Fe2 69.66(16) . . ?
C36 C35 C34 108.0 . . ?
C36 C35 Fe2 69.32(15) . . ?
C34 C35 Fe2 69.83(16) . . ?
C35 C36 C32 108.0 . . ?
C35 C36 Fe2 70.05(15) . . ?
C32 C36 Fe2 69.48(15) . . ?
C38 C37 C41 108.0 . . ?
C38 C37 Fe2 69.29(18) . . ?
C41 C37 Fe2 69.96(18) . . ?
C39 C38 C37 108.0 . . ?
C39 C38 Fe2 69.55(17) . . ?
C37 C38 Fe2 70.13(18) . . ?
C38 C39 C40 108.0 . . ?
C38 C39 Fe2 69.73(18) . . ?
C40 C39 Fe2 70.04(19) . . ?
C41 C40 C39 108.0 . . ?
C41 C40 Fe2 70.08(18) . . ?
C39 C40 Fe2 69.31(18) . . ?
C40 C41 C37 108.0 . . ?
C40 C41 Fe2 69.46(17) . . ?
C37 C41 Fe2 69.62(18) . . ?
C90 Cl C90 67(3) . 2_666 ?
Cl C90 C90 94(3) . 2_666 ?
Cl C90 Cl 113(3) . 2_666 ?
C90 C90 Cl 18.8(10) 2_666 2_666 ?

loop_
_geom_bond_atom_site_label_1
_geom_bond_atom_site_label_2
_geom_bond_distance
_geom_bond_site_symmetry_2
_geom_bond_publ_flag
Fe1 C10 2.016(4) . ?
Fe1 C6 2.026(4) . ?
Fe1 C5 2.037(5) . ?
Fe1 C4 2.033(5) . ?
Fe1 C9 2.032(4) . ?
Fe1 C7 2.048(4) . ?
Fe1 C1 2.049(6) . ?
Fe1 C3 2.044(5) . ?
Fe1 C8 2.052(4) . ?
Fe1 C2 2.053(6) . ?
Fe2 C39 2.040(5) . ?
Fe2 C33 2.044(4) . ?
Fe2 C38 2.042(5) . ?
Fe2 C32 2.037(4) . ?
Fe2 C34 2.052(4) . ?
Fe2 C36 2.040(4) . ?
Fe2 C40 2.049(5) . ?
Fe2 C35 2.050(4) . ?
Fe2 C37 2.053(4) . ?
Fe2 C41 2.057(5) . ?
O1 C11 1.210(7) . ?
O2 C18 1.224(7) . ?
O3 C24 1.217(7) . ?
O4 C31 1.236(6) . ?
N1 C11 1.355(7) . ?
N1 C12 1.412(5) . ?
N2 C18 1.351(7) . ?
N2 C17 1.404(5) . ?
N3 C23 1.318(7) . ?
N3 C19 1.337(7) . ?
N4 C24 1.337(8) . ?
N4 C25 1.418(6) . ?
N5 C31 1.346(7) . ?
N5 C30 1.428(5) . ?
C1 C2 1.4200 . ?
C1 C5 1.4200 . ?
C2 C3 1.4200 . ?
C3 C4 1.4200 . ?
C4 C5 1.4200 . ?
C6 C7 1.4200 . ?
C6 C10 1.4200 . ?
C7 C8 1.4200 . ?
C8 C9 1.4200 . ?
C9 C10 1.4200 . ?
C10 C11 1.493(6) . ?
C12 C13 1.3900 . ?
C12 C17 1.3900 . ?
C13 C14 1.3900 . ?
C14 C15 1.3900 . ?
C15 C16 1.3900 . ?
C16 C17 1.3900 . ?
C18 C19 1.506(9) . ?
C19 C20 1.374(9) . ?
C20 C21 1.358(10) . ?
C21 C22 1.386(10) . ?
C22 C23 1.374(9) . ?
C23 C24 1.508(9) . ?
C25 C26 1.3900 . ?
C25 C30 1.3900 . ?
C26 C27 1.3900 . ?
C27 C28 1.3900 . ?
C28 C29 1.3900 . ?
C29 C30 1.3900 . ?
C31 C32 1.485(6) . ?
C32 C33 1.4200 . ?
C32 C36 1.4200 . ?
C33 C34 1.4200 . ?
C34 C35 1.4200 . ?
C35 C36 1.4200 . ?
C37 C38 1.4200 . ?
C37 C41 1.4200 . ?
C38 C39 1.4200 . ?
C39 C40 1.4200 . ?
C40 C41 1.4200 . ?
Cl C90 0.85(4) . ?
Cl C90 2.63(4) 2_666 ?
C90 C90 2.43(8) 2_666 ?
C90 Cl 2.63(4) 2_666 ?
